data_9016598
loop_
_publ_author_name
'Trots, D. M.'
'Kurnosov, A.'
'Ballaran, T. F.'
'Frost, D. J.'

_publ_section_title
;
 High-temperature structural behaviors of anhydrous wadsleyite and forsterite
 Note: T = 728 K
;
_journal_name_full 'American Mineralogist'
_journal_page_first 1582
_journal_page_last 1590
_journal_paper_doi 10.2138/am.2012.3992
_journal_volume 97
_journal_year 2012
_chemical_compound_source Synthetic
_chemical_formula_sum 'Mg2 O4 Si'
_chemical_name_mineral Wadsleyite
_space_group_IT_number 74
_symmetry_space_group_name_Hall '-I 2b 2'
_symmetry_space_group_name_H-M 'I m m a'
_cell_angle_alpha 90
_cell_angle_beta 90
_cell_angle_gamma 90
_cell_length_a 5.7214
_cell_length_b 11.4789
_cell_length_c 8.2924
_cell_formula_units_Z 8
_cell_volume 544.607
_database_code_amcsd 0019744
_exptl_crystal_density_diffrn 3.432
_cod_original_formula_sum 'Mg2 Si O4'
_cod_database_code 9016598

loop_
_space_group_symop_operation_xyz
x,y,z
1/2+x,1/2+y,1/2+z
x,1/2-y,z
1/2+x,-y,1/2+z
-x,1/2+y,-z
1/2-x,+y,1/2-z
-x,y,z
1/2-x,1/2+y,1/2+z
x,-y,-z
1/2+x,1/2-y,1/2-z
x,1/2+y,-z
1/2+x,+y,1/2-z
-x,1/2-y,z
1/2-x,-y,1/2+z
-x,-y,-z
1/2-x,1/2-y,1/2-z

loop_
_atom_site_label
_atom_site_fract_x
_atom_site_fract_y
_atom_site_fract_z
Mg1 0.00000 0.00000 0.00000
Mg2 0.00000 0.25000 0.97110
Mg3 0.25000 0.12800 0.25000
Si1 0.00000 0.11960 0.61750
O1 0.00000 0.25000 0.21480
O2 0.00000 0.25000 0.71950
O3 0.00000 0.99150 0.25610
O4 0.26310 0.12260 0.99420

loop_
_cod_related_entry_id
_cod_related_entry_database
_cod_related_entry_code
1 AMCSD 0019744
